data_7210094
loop_
_publ_author_name
'Zhang, Xiutang'
'Fan, Liming'
'Sun, Zhong'
'Zhang, Wei'
'Fan, Weiliu'
'Sun, Liming'
'Zhao, Xian'

_publ_section_title
;
 Syntheses, structures, and luminescence of four lanthanide metal--organic
 frameworks based on lanthanide-oxide chains with C2- or C3-symmetric
 trigonal-planar polycarboxylate ligands
;
_journal_issue 24
_journal_name_full CrystEngComm
_journal_page_first 4910
_journal_paper_doi 10.1039/c3ce27082c
_journal_volume 15
_journal_year 2013
_chemical_formula_moiety 'C24 H14 N3 O7 Sm'
_chemical_formula_sum 'C24 H14 N3 O7 Sm'
_chemical_formula_weight 606.73
_chemical_name_systematic
;
?
;
_space_group_IT_number 70
_symmetry_cell_setting orthorhombic
_symmetry_space_group_name_Hall '-F 2uv 2vw'
_symmetry_space_group_name_H-M 'F d d d :2'
_atom_sites_solution_hydrogens geom
_atom_sites_solution_primary direct
_atom_sites_solution_secondary difmap
_audit_creation_method SHELXL-97
_cell_angle_alpha 90.00
_cell_angle_beta 90.00
_cell_angle_gamma 90.00
_cell_formula_units_Z 32
_cell_length_a 22.304(3)
_cell_length_b 28.721(4)
_cell_length_c 29.158(4)
_cell_measurement_reflns_used 1095
_cell_measurement_temperature 296(2)
_cell_measurement_theta_max 14.78
_cell_measurement_theta_min 2.70
_cell_volume 18678(4)
_computing_cell_refinement 'SAINT-Plus (Bruker, 2001)'
_computing_data_collection 'APEX2 (Bruker, 2004)'
_computing_data_reduction SAINT-Plus
_computing_molecular_graphics 'SHELXTL (Sheldrick, 2008)'
_computing_publication_material SHELXTL
_computing_structure_refinement 'SHELXL97 (Sheldrick, 2008)'
_computing_structure_solution 'SHELXS97 (Sheldrick, 2008)'
_diffrn_ambient_temperature 296(2)
_diffrn_measured_fraction_theta_full 1.000
_diffrn_measured_fraction_theta_max 1.000
_diffrn_measurement_device_type 'Bruker APEXII CCD'
_diffrn_measurement_method '\f and \w scans'
_diffrn_radiation_monochromator graphite
_diffrn_radiation_source 'fine-focus sealed tube'
_diffrn_radiation_type MoK\a
_diffrn_radiation_wavelength 0.71073
_diffrn_reflns_av_R_equivalents 0.0550
_diffrn_reflns_av_sigmaI/netI 0.0391
_diffrn_reflns_limit_h_max 26
_diffrn_reflns_limit_h_min -16
_diffrn_reflns_limit_k_max 34
_diffrn_reflns_limit_k_min -34
_diffrn_reflns_limit_l_max 33
_diffrn_reflns_limit_l_min -34
_diffrn_reflns_number 23202
_diffrn_reflns_theta_full 25.00
_diffrn_reflns_theta_max 25.00
_diffrn_reflns_theta_min 1.99
_diffrn_standards_number 0
_exptl_absorpt_coefficient_mu 2.565
_exptl_absorpt_correction_T_max 0.6696
_exptl_absorpt_correction_T_min 0.6023
_exptl_absorpt_correction_type multi-scan
_exptl_absorpt_process_details '(SADABS; Bruker, 2001)'
_exptl_crystal_colour colorless
_exptl_crystal_density_diffrn 1.726
_exptl_crystal_density_method 'not measured'
_exptl_crystal_description block
_exptl_crystal_F_000 9504
_exptl_crystal_size_max 0.22
_exptl_crystal_size_mid 0.19
_exptl_crystal_size_min 0.17
_refine_diff_density_max 1.815
_refine_diff_density_min -1.503
_refine_diff_density_rms 0.147
_refine_ls_extinction_method none
_refine_ls_goodness_of_fit_ref 0.997
_refine_ls_hydrogen_treatment mixed
_refine_ls_matrix_type full
_refine_ls_number_parameters 322
_refine_ls_number_reflns 4132
_refine_ls_number_restraints 5
_refine_ls_restrained_S_all 1.000
_refine_ls_R_factor_all 0.0512
_refine_ls_R_factor_gt 0.0403
_refine_ls_shift/su_max 0.001
_refine_ls_shift/su_mean 0.000
_refine_ls_structure_factor_coef Fsqd
_refine_ls_weighting_details 'calc w=1/[\s^2^(Fo^2^)+(0.0901P)^2^+183.3049P] where P=(Fo^2^+2Fc^2^)/3'
_refine_ls_weighting_scheme calc
_refine_ls_wR_factor_gt 0.1308
_refine_ls_wR_factor_ref 0.1373
_reflns_number_gt 3327
_reflns_number_total 4132
_reflns_threshold_expression I>2\s(I)
_cod_data_source_file c3ce27082c.txt
_cod_data_source_block z
_cod_depositor_comments
;
The following automatic conversions were performed:

'_symmetry_cell_setting' value 'Orthorhombic' changed to
'orthorhombic' according to
/home/saulius/struct/CIF-dictionaries/cif_core.dic dictionary named
'cif_core.dic' version 2.4.2 from 2011-04-26.

Automatic conversion script
Id: cif_fix_values 1891 2012-01-12 08:04:46Z andrius 
;
_cod_original_sg_symbol_H-M Fddd
_cod_database_code 7210094

loop_
_symmetry_equiv_pos_as_xyz
'x, y, z'
'-x+3/4, -y+3/4, z'
'-x+3/4, y, -z+3/4'
'x, -y+3/4, -z+3/4'
'x, y+1/2, z+1/2'
'-x+3/4, -y+5/4, z+1/2'
'-x+3/4, y+1/2, -z+5/4'
'x, -y+5/4, -z+5/4'
'x+1/2, y, z+1/2'
'-x+5/4, -y+3/4, z+1/2'
'-x+5/4, y, -z+5/4'
'x+1/2, -y+3/4, -z+5/4'
'x+1/2, y+1/2, z'
'-x+5/4, -y+5/4, z'
'-x+5/4, y+1/2, -z+3/4'
'x+1/2, -y+5/4, -z+3/4'
'-x, -y, -z'
'x-3/4, y-3/4, -z'
'x-3/4, -y, z-3/4'
'-x, y-3/4, z-3/4'
'-x, -y+1/2, -z+1/2'
'x-3/4, y-1/4, -z+1/2'
'x-3/4, -y+1/2, z-1/4'
'-x, y-1/4, z-1/4'
'-x+1/2, -y, -z+1/2'
'x-1/4, y-3/4, -z+1/2'
'x-1/4, -y, z-1/4'
'-x+1/2, y-3/4, z-1/4'
'-x+1/2, -y+1/2, -z'
'x-1/4, y-1/4, -z'
'x-1/4, -y+1/2, z-3/4'
'-x+1/2, y-1/4, z-3/4'

loop_
_atom_site_label
_atom_site_type_symbol
_atom_site_fract_x
_atom_site_fract_y
_atom_site_fract_z
_atom_site_U_iso_or_equiv
_atom_site_adp_type
_atom_site_occupancy
_atom_site_symmetry_multiplicity
_atom_site_calc_flag
_atom_site_refinement_flags
C1 C 0.8396(5) 0.2545(4) 0.9720(4) 0.039(3) Uani 1 1 d .
C2 C 0.8946(5) 0.2501(4) 1.0004(4) 0.040(3) Uani 1 1 d .
C3 C 0.9386(6) 0.2189(5) 0.9887(5) 0.049(3) Uani 1 1 d .
H3 H 0.9347 0.2013 0.9621 0.059 Uiso 1 1 calc R
C4 C 0.9886(5) 0.2132(5) 1.0160(4) 0.045(3) Uani 1 1 d .
H4 H 1.0184 0.1921 1.0076 0.054 Uiso 1 1 calc R
C5 C 0.9945(5) 0.2387(4) 1.0558(4) 0.035(3) Uani 1 1 d .
C6 C 0.9502(5) 0.2698(5) 1.0683(5) 0.047(3) Uani 1 1 d .
H6 H 0.9536 0.2863 1.0957 0.057 Uiso 1 1 calc R
C7 C 0.9009(6) 0.2764(5) 1.0404(4) 0.047(3) Uani 1 1 d .
H7 H 0.8721 0.2984 1.0482 0.056 Uiso 1 1 calc R
C8 C 1.0488(5) 0.2321(5) 1.0856(4) 0.040(3) Uani 1 1 d .
C9 C 0.7561(5) 0.2938(5) 0.9506(4) 0.042(3) Uani 1 1 d .
C10 C 0.7159(6) 0.3343(4) 0.9550(4) 0.040(3) Uani 1 1 d .
C11 C 0.6631(6) 0.3360(5) 0.9301(4) 0.047(3) Uani 1 1 d .
H11 H 0.6537 0.3117 0.9102 0.056 Uiso 1 1 calc R
C12 C 0.6245(6) 0.3730(5) 0.9344(4) 0.047(3) Uani 1 1 d .
H12 H 0.5893 0.3738 0.9173 0.057 Uiso 1 1 calc R
C13 C 0.6376(6) 0.4090(4) 0.9637(4) 0.043(3) Uani 1 1 d .
C14 C 0.6898(6) 0.4079(5) 0.9885(6) 0.063(4) Uani 1 1 d .
H14 H 0.6992 0.4325 1.0079 0.076 Uiso 1 1 calc R
C15 C 0.7288(6) 0.3705(5) 0.9848(5) 0.063(4) Uani 1 1 d .
H15 H 0.7636 0.3697 1.0024 0.075 Uiso 1 1 calc R
C16 C 0.5934(6) 0.4483(5) 0.9698(5) 0.047(3) Uani 1 1 d .
C17 C 0.7771(5) 0.2238(4) 0.9189(4) 0.039(3) Uani 1 1 d .
C18 C 0.7609(5) 0.1858(4) 0.8870(4) 0.035(3) Uani 1 1 d .
C19 C 0.7113(5) 0.1900(4) 0.8581(4) 0.039(3) Uani 1 1 d .
H19 H 0.6873 0.2164 0.8595 0.046 Uiso 1 1 calc R
C20 C 0.6979(5) 0.1548(4) 0.8275(4) 0.036(3) Uani 1 1 d .
H20 H 0.6647 0.1576 0.8084 0.043 Uiso 1 1 calc R
C21 C 0.7336(5) 0.1150(4) 0.8249(4) 0.033(2) Uani 1 1 d .
C22 C 0.7824(5) 0.1104(4) 0.8538(4) 0.041(3) Uani 1 1 d .
H22 H 0.8061 0.0838 0.8525 0.049 Uiso 1 1 calc R
C23 C 0.7961(5) 0.1452(4) 0.8847(4) 0.044(3) Uani 1 1 d .
H23 H 0.8288 0.1418 0.9042 0.052 Uiso 1 1 calc R
C24 C 0.7204(5) 0.0790(4) 0.7889(4) 0.037(3) Uani 1 1 d .
N1 N 0.8052(4) 0.2917(4) 0.9773(4) 0.045(3) Uani 1 1 d .
N2 N 0.8280(5) 0.2195(4) 0.9431(4) 0.041(3) Uani 1 1 d .
N3 N 0.7402(4) 0.2604(3) 0.9214(4) 0.041(2) Uani 1 1 d .
O1 O 1.0463(4) 0.2464(4) 1.1263(3) 0.050(2) Uani 1 1 d .
O2 O 1.0939(4) 0.2119(4) 1.0681(3) 0.054(2) Uani 1 1 d .
O3 O 0.5453(4) 0.4458(4) 0.9468(3) 0.055(3) Uani 1 1 d .
O4 O 0.6069(4) 0.4805(3) 0.9967(4) 0.057(3) Uani 1 1 d .
O5 O 0.7485(4) 0.0415(3) 0.7880(3) 0.045(2) Uani 1 1 d .
O6 O 0.6818(4) 0.0887(3) 0.7583(3) 0.049(2) Uani 1 1 d .
O1W O 1.1913(6) 0.1468(5) 1.0893(6) 0.118(6) Uani 1 1 d D
Sm1 Sm 1.19544(2) 0.221721(19) 1.048105(19) 0.0304(3) Uani 1 1 d D

loop_
_atom_site_aniso_label
_atom_site_aniso_U_11
_atom_site_aniso_U_22
_atom_site_aniso_U_33
_atom_site_aniso_U_23
_atom_site_aniso_U_13
_atom_site_aniso_U_12
C1 0.034(6) 0.043(7) 0.041(7) -0.012(6) -0.011(5) 0.005(5)
C2 0.036(6) 0.041(7) 0.042(7) -0.009(5) -0.011(5) 0.009(5)
C3 0.047(7) 0.061(9) 0.039(7) -0.018(6) -0.016(6) 0.009(6)
C4 0.035(7) 0.060(9) 0.040(7) -0.009(6) -0.008(5) 0.012(6)
C5 0.031(6) 0.050(7) 0.025(6) 0.002(5) -0.002(4) -0.004(5)
C6 0.041(7) 0.062(9) 0.039(7) -0.018(6) -0.009(5) 0.003(6)
C7 0.037(7) 0.058(9) 0.045(7) -0.018(6) -0.012(5) 0.010(6)
C8 0.029(6) 0.060(8) 0.031(7) 0.003(6) 0.000(5) -0.001(5)
C9 0.036(7) 0.042(7) 0.047(7) -0.015(6) -0.014(5) 0.005(6)
C10 0.042(7) 0.038(7) 0.041(7) -0.014(5) -0.013(5) 0.009(6)
C11 0.048(7) 0.044(7) 0.049(7) -0.018(6) -0.014(6) 0.014(6)
C12 0.042(7) 0.052(8) 0.048(7) -0.009(6) -0.012(6) 0.010(6)
C13 0.041(7) 0.043(7) 0.044(7) -0.010(6) 0.001(5) 0.011(6)
C14 0.058(9) 0.055(9) 0.076(11) -0.034(8) -0.019(8) 0.022(7)
C15 0.054(8) 0.062(10) 0.072(10) -0.034(8) -0.028(7) 0.021(7)
C16 0.037(7) 0.051(8) 0.054(8) -0.010(7) 0.006(6) 0.009(6)
C17 0.038(6) 0.039(7) 0.041(7) -0.010(5) -0.006(5) 0.005(5)
C18 0.034(6) 0.034(6) 0.036(6) -0.010(5) -0.007(5) 0.002(5)
C19 0.039(6) 0.032(6) 0.046(7) -0.013(5) -0.011(5) 0.012(5)
C20 0.031(6) 0.040(7) 0.037(6) -0.007(5) -0.007(5) 0.003(5)
C21 0.038(6) 0.029(6) 0.032(6) -0.003(5) -0.001(5) -0.004(5)
C22 0.044(7) 0.031(6) 0.047(7) -0.011(5) -0.008(6) 0.013(5)
C23 0.039(7) 0.042(7) 0.050(8) -0.007(6) -0.014(5) 0.011(5)
C24 0.036(6) 0.032(7) 0.042(7) -0.006(5) 0.004(5) -0.005(5)
N1 0.043(6) 0.040(6) 0.051(7) -0.017(5) -0.018(5) 0.011(5)
N2 0.035(5) 0.043(6) 0.046(6) -0.014(5) -0.014(5) 0.009(5)
N3 0.036(5) 0.041(6) 0.045(6) -0.016(5) -0.011(4) 0.012(5)
O1 0.043(5) 0.080(7) 0.026(4) -0.005(4) -0.006(3) 0.007(4)
O2 0.030(5) 0.092(8) 0.041(5) -0.003(5) -0.002(4) -0.002(5)
O3 0.042(5) 0.065(7) 0.057(6) -0.014(5) -0.008(4) 0.023(5)
O4 0.042(5) 0.056(6) 0.074(7) -0.026(5) -0.001(5) 0.015(4)
O5 0.054(5) 0.030(4) 0.052(5) -0.007(4) 0.000(4) 0.008(4)
O6 0.047(5) 0.048(5) 0.052(5) -0.022(4) -0.011(4) 0.009(4)
O1W 0.141(12) 0.066(9) 0.146(15) 0.044(9) 0.046(10) -0.001(8)
Sm1 0.0315(4) 0.0283(4) 0.0314(4) -0.0015(2) 0.0033(2) 0.0014(2)

loop_
_atom_type_symbol
_atom_type_description
_atom_type_scat_dispersion_real
_atom_type_scat_dispersion_imag
_atom_type_scat_source
C C 0.0033 0.0016 'International Tables Vol C Tables 4.2.6.8 and 6.1.1.4'
H H 0.0000 0.0000 'International Tables Vol C Tables 4.2.6.8 and 6.1.1.4'
N N 0.0061 0.0033 'International Tables Vol C Tables 4.2.6.8 and 6.1.1.4'
O O 0.0106 0.0060 'International Tables Vol C Tables 4.2.6.8 and 6.1.1.4'
Sm Sm -0.1638 3.4418 'International Tables Vol C Tables 4.2.6.8 and 6.1.1.4'

loop_
_geom_angle_atom_site_label_1
_geom_angle_atom_site_label_2
_geom_angle_atom_site_label_3
_geom_angle
_geom_angle_site_symmetry_1
_geom_angle_site_symmetry_3
N1 C1 N2 124.6(10) . .
N1 C1 C2 118.8(10) . .
N2 C1 C2 116.6(10) . .
C3 C2 C7 119.2(11) . .
C3 C2 C1 120.5(11) . .
C7 C2 C1 120.2(10) . .
C2 C3 C4 120.8(12) . .
C2 C3 H3 119.6 . .
C4 C3 H3 119.6 . .
C3 C4 C5 119.9(12) . .
C3 C4 H4 120.1 . .
C5 C4 H4 120.1 . .
C6 C5 C4 119.9(11) . .
C6 C5 C8 120.3(11) . .
C4 C5 C8 119.7(11) . .
C5 C6 C7 120.2(12) . .
C5 C6 H6 119.9 . .
C7 C6 H6 119.9 . .
C6 C7 C2 119.8(12) . .
C6 C7 H7 120.1 . .
C2 C7 H7 120.1 . .
O1 C8 O2 124.4(11) . .
O1 C8 C5 117.9(11) . .
O2 C8 C5 117.6(11) . .
N3 C9 N1 123.8(11) . .
N3 C9 C10 117.5(10) . .
N1 C9 C10 118.6(10) . .
C11 C10 C15 118.6(12) . .
C11 C10 C9 119.9(11) . .
C15 C10 C9 121.5(11) . .
C10 C11 C12 120.7(12) . .
C10 C11 H11 119.6 . .
C12 C11 H11 119.6 . .
C13 C12 C11 120.4(12) . .
C13 C12 H12 119.8 . .
C11 C12 H12 119.8 . .
C14 C13 C12 119.5(12) . .
C14 C13 C16 120.7(12) . .
C12 C13 C16 119.8(11) . .
C13 C14 C15 120.6(13) . .
C13 C14 H14 119.7 . .
C15 C14 H14 119.7 . .
C10 C15 C14 120.1(12) . .
C10 C15 H15 119.9 . .
C14 C15 H15 120.0 . .
O4 C16 O3 125.3(12) . .
O4 C16 C13 118.0(12) . .
O3 C16 C13 116.7(12) . .
N2 C17 N3 124.4(11) . .
N2 C17 C18 118.0(10) . .
N3 C17 C18 117.6(10) . .
C19 C18 C23 119.0(10) . .
C19 C18 C17 120.7(10) . .
C23 C18 C17 120.3(10) . .
C20 C19 C18 119.9(10) . .
C20 C19 H19 120.0 . .
C18 C19 H19 120.1 . .
C19 C20 C21 120.7(10) . .
C19 C20 H20 119.7 . .
C21 C20 H20 119.6 . .
C22 C21 C20 119.6(10) . .
C22 C21 C24 121.0(10) . .
C20 C21 C24 119.3(10) . .
C21 C22 C23 120.2(11) . .
C21 C22 H22 119.9 . .
C23 C22 H22 119.9 . .
C22 C23 C18 120.5(11) . .
C22 C23 H23 119.7 . .
C18 C23 H23 119.8 . .
O5 C24 O6 121.1(11) . .
O5 C24 C21 120.7(11) . .
O6 C24 C21 118.1(10) . .
O5 C24 Sm1 69.8(7) . 16_446
O6 C24 Sm1 51.9(6) . 16_446
C21 C24 Sm1 165.6(8) . 16_446
C1 N1 C9 116.1(10) . .
C17 N2 C1 115.2(10) . .
C9 N3 C17 115.9(10) . .
C8 O1 Sm1 142.4(9) . 11_656
C8 O2 Sm1 143.9(9) . .
C16 O3 Sm1 138.6(8) . 18_567
C16 O4 Sm1 135.7(8) . 2_655
C24 O5 Sm1 171.6(8) . 24_755
C24 O5 Sm1 85.6(7) . 16_446
Sm1 O5 Sm1 102.6(3) 24_755 16_446
C24 O6 Sm1 103.6(7) . 16_446
O1 Sm1 O4 117.8(4) 11_656 2_655
O1 Sm1 O3 87.8(3) 11_656 30_657
O4 Sm1 O3 134.2(3) 2_655 30_657
O1 Sm1 O2 83.0(3) 11_656 .
O4 Sm1 O2 75.5(3) 2_655 .
O3 Sm1 O2 149.0(4) 30_657 .
O1 Sm1 O5 79.5(3) 11_656 20_766
O4 Sm1 O5 71.9(3) 2_655 20_766
O3 Sm1 O5 77.1(3) 30_657 20_766
O2 Sm1 O5 129.5(3) . 20_766
O1 Sm1 O6 151.3(4) 11_656 16_546
O4 Sm1 O6 85.6(4) 2_655 16_546
O3 Sm1 O6 86.3(3) 30_657 16_546
O2 Sm1 O6 87.8(3) . 16_546
O5 Sm1 O6 126.0(3) 20_766 16_546
O1 Sm1 O1W 78.9(5) 11_656 .
O4 Sm1 O1W 143.5(5) 2_655 .
O3 Sm1 O1W 74.3(4) 30_657 .
O2 Sm1 O1W 74.9(4) . .
O5 Sm1 O1W 144.5(5) 20_766 .
O6 Sm1 O1W 72.5(5) 16_546 .
O1 Sm1 O5 149.1(3) 11_656 16_546
O4 Sm1 O5 73.6(3) 2_655 16_546
O3 Sm1 O5 67.3(3) 30_657 16_546
O2 Sm1 O5 127.7(3) . 16_546
O5 Sm1 O5 77.4(3) 20_766 16_546
O6 Sm1 O5 49.0(3) 16_546 16_546
O1W Sm1 O5 109.5(4) . 16_546

loop_
_geom_bond_atom_site_label_1
_geom_bond_atom_site_label_2
_geom_bond_distance
_geom_bond_site_symmetry_2
C1 N1 1.325(15) .
C1 N2 1.336(15) .
C1 C2 1.485(15) .
C2 C3 1.373(17) .
C2 C7 1.398(17) .
C3 C4 1.380(16) .
C3 H3 0.9300 .
C4 C5 1.379(17) .
C4 H4 0.9300 .
C5 C6 1.379(17) .
C5 C8 1.503(16) .
C6 C7 1.381(17) .
C6 H6 0.9300 .
C7 H7 0.9300 .
C8 O1 1.256(15) .
C8 O2 1.268(15) .
C9 N3 1.331(15) .
C9 N1 1.345(15) .
C9 C10 1.475(17) .
C10 C11 1.384(17) .
C10 C15 1.385(17) .
C11 C12 1.375(17) .
C11 H11 0.9300 .
C12 C13 1.372(17) .
C12 H12 0.9300 .
C13 C14 1.369(18) .
C13 C16 1.510(17) .
C14 C15 1.386(19) .
C14 H14 0.9300 .
C15 H15 0.9300 .
C16 O4 1.249(16) .
C16 O3 1.267(16) .
C17 N2 1.343(15) .
C17 N3 1.337(15) .
C17 C18 1.479(16) .
C18 C19 1.396(15) .
C18 C23 1.407(16) .
C19 C20 1.382(16) .
C19 H19 0.9300 .
C20 C21 1.395(16) .
C20 H20 0.9300 .
C21 C22 1.384(16) .
C21 C24 1.502(16) .
C22 C23 1.380(17) .
C22 H22 0.9300 .
C23 H23 0.9300 .
C24 O5 1.246(14) .
C24 O6 1.271(15) .
O1 Sm1 2.324(9) 11_656
O2 Sm1 2.356(9) .
O3 Sm1 2.353(9) 18_567
O4 Sm1 2.344(9) 2_655
O5 Sm1 2.380(8) 24_755
O5 Sm1 2.802(9) 16_446
O6 Sm1 2.411(8) 16_446
O1W Sm1 2.468(13) .
Sm1 O1 2.324(9) 11_656
Sm1 O4 2.344(9) 2_655
Sm1 O3 2.353(9) 30_657
Sm1 O5 2.380(8) 20_766
Sm1 O6 2.411(8) 16_546
Sm1 O5 2.802(9) 16_546
